data_7226212
loop_
_publ_author_name
'Sharma, Surbhi'
'Toupet, Lo\"ic'
'Ahmad, Musheer'
'Arjmand, Farukh'

_publ_section_title
;
 Synthesis, characterization, crystal structure of RNA targeted L- and
 D-phenylalanine-(1, 10-phen)-copper(II) conjugate complexes; Comparative
 in vitro RNA binding profile of enantiomers and their biological
 evaluation by morphological studies and antibacterial activity
;
_journal_name_full 'RSC Adv.'
_journal_paper_doi 10.1039/C6RA14503E
_journal_year 2016
_chemical_absolute_configuration rmad
_chemical_formula_sum 'C21 H22 Cu N4 O7'
_chemical_formula_weight 505.97
_chemical_name_systematic SS12B
_space_group_IT_number 4
_symmetry_cell_setting monoclinic
_symmetry_Int_Tables_number 4
_symmetry_space_group_name_Hall 'P 2yb'
_symmetry_space_group_name_H-M 'P 1 21 1'
_atom_sites_solution_hydrogens geom
_atom_sites_solution_primary direct
_atom_sites_solution_secondary difmap
_audit_creation_method SHELXL-97
_audit_update_record
;
2016-04-08 deposited with the CCDC.
2016-08-09 downloaded from the CCDC.
;
_cell_angle_alpha 90
_cell_angle_beta 98.308(5)
_cell_angle_gamma 90
_cell_formula_units_Z 2
_cell_length_a 5.728(5)
_cell_length_b 20.587(5)
_cell_length_c 9.252(5)
_cell_measurement_reflns_used 999
_cell_measurement_temperature 150(2)
_cell_measurement_theta_max 25.50
_cell_measurement_theta_min 2.15
_cell_volume 1079.6(11)
_computing_cell_refinement 'SAINT 6.45 ( Bruker, 2003)'
_computing_data_collection 'SMART 5.628 (Bruker, 2003)'
_computing_data_reduction 'SAINT 6.45 ( Bruker, 2003)'
_computing_molecular_graphics 'DIAMOND 2.1e'
_computing_structure_refinement 'SHELXL-97 (Sheldrick, 1997)'
_computing_structure_solution SIR-97
_diffrn_ambient_temperature 150(2)
_diffrn_measured_fraction_theta_full 0.999
_diffrn_measured_fraction_theta_max 0.999
_diffrn_measurement_device_type 'BRUKER SMART APEX'
_diffrn_measurement_method /w-scans
_diffrn_radiation_monochromator graphite
_diffrn_radiation_source 'fine-focus sealed tube'
_diffrn_radiation_type MoK\a
_diffrn_radiation_wavelength 0.71073
_diffrn_reflns_av_R_equivalents 0.0468
_diffrn_reflns_av_sigmaI/netI 0.0492
_diffrn_reflns_limit_h_max 6
_diffrn_reflns_limit_h_min -6
_diffrn_reflns_limit_k_max 24
_diffrn_reflns_limit_k_min -24
_diffrn_reflns_limit_l_max 11
_diffrn_reflns_limit_l_min -11
_diffrn_reflns_number 12893
_diffrn_reflns_theta_full 25.00
_diffrn_reflns_theta_max 25.00
_diffrn_reflns_theta_min 2.22
_exptl_absorpt_coefficient_mu 1.064
_exptl_absorpt_correction_T_max 0.8568
_exptl_absorpt_correction_T_min 0.7695
_exptl_absorpt_correction_type multi-scan
_exptl_absorpt_process_details Sadabs
_exptl_crystal_colour Blue
_exptl_crystal_density_diffrn 1.557
_exptl_crystal_density_method 'not measured'
_exptl_crystal_description Plate
_exptl_crystal_F_000 522
_exptl_crystal_size_max 0.26
_exptl_crystal_size_mid 0.21
_exptl_crystal_size_min 0.15
_refine_diff_density_max 0.496
_refine_diff_density_min -0.430
_refine_diff_density_rms 0.061
_refine_ls_abs_structure_details 'Flack H D (1983), Acta Cryst. A39, 876-881'
_refine_ls_abs_structure_Flack 0.027(11)
_refine_ls_extinction_method none
_refine_ls_goodness_of_fit_ref 1.056
_refine_ls_hydrogen_treatment mixed
_refine_ls_matrix_type full
_refine_ls_number_parameters 321
_refine_ls_number_reflns 3787
_refine_ls_number_restraints 2
_refine_ls_restrained_S_all 1.056
_refine_ls_R_factor_all 0.0340
_refine_ls_R_factor_gt 0.0301
_refine_ls_shift/su_max 0.002
_refine_ls_shift/su_mean 0.001
_refine_ls_structure_factor_coef Fsqd
_refine_ls_weighting_details 'calc w=1/[\s^2^(Fo^2^)+(0.0224P)^2^+0.4479P] where P=(Fo^2^+2Fc^2^)/3'
_refine_ls_weighting_scheme calc
_refine_ls_wR_factor_gt 0.0669
_refine_ls_wR_factor_ref 0.0684
_reflns_number_gt 3579
_reflns_number_total 3787
_reflns_threshold_expression >2sigma(I)
_cod_data_source_file c6ra14503e2.cif
_cod_data_source_block D-Isomer
_cod_depositor_comments
;
The following automatic conversions were performed:

'_exptl_absorpt_correction_type' value 'Multi-Scan' changed to
'multi-scan' according to
/usr/data/users/saulius/crontab/automatic-downloads/rss-feeds/RSC/lib/dictionaries/cif_core.dic
dictionary named 'cif_core.dic' version 2.4.2 from 2011-04-26.

Automatic conversion script
Id: cif_fix_values 4268 2015-11-12 08:31:59Z antanas 
;
_cod_original_sg_symbol_H-M 'P 21'
_cod_database_code 7226212

loop_
_symmetry_equiv_pos_as_xyz
'x, y, z'
'-x, y+1/2, -z'

loop_
_atom_site_label
_atom_site_type_symbol
_atom_site_fract_x
_atom_site_fract_y
_atom_site_fract_z
_atom_site_U_iso_or_equiv
_atom_site_adp_type
_atom_site_occupancy
_atom_site_symmetry_multiplicity
_atom_site_calc_flag
_atom_site_refinement_flags
Cu1 Cu 0.29423(5) 0.730936(18) 0.59664(3) 0.01211(10) Uani 1 1 d .
O1 O 0.5583(3) 0.74049(11) 0.4885(2) 0.0150(5) Uani 1 1 d .
O3 O 0.0297(5) 0.80194(14) 0.5032(3) 0.0220(6) Uani 1 1 d .
C4 C 0.2203(5) 0.55206(14) 0.2089(3) 0.0139(6) Uani 1 1 d .
O6 O 0.5626(5) 0.95268(11) 0.3090(3) 0.0349(6) Uani 1 1 d .
C13 C 0.0164(5) 0.73987(17) 0.9915(3) 0.0152(7) Uani 1 1 d .
N1 N 0.2035(5) 0.65736(14) 0.4615(3) 0.0133(6) Uani 1 1 d .
C14 C 0.0878(6) 0.78080(15) 1.1151(3) 0.0192(7) Uani 1 1 d .
H14 H 0.0052 0.7789 1.1945 0.023 Uiso 1 1 calc R
C18 C 0.6935(6) 0.87347(15) 0.8683(3) 0.0191(7) Uani 1 1 d .
H18 H 0.8173 0.9022 0.8630 0.023 Uiso 1 1 calc R
C17 C 0.5907(5) 0.87022(14) 0.9925(3) 0.0176(7) Uani 1 1 d .
H17 H 0.6459 0.8960 1.0726 0.021 Uiso 1 1 calc R
C6 C 0.0228(6) 0.52113(16) -0.0297(4) 0.0245(8) Uani 1 1 d .
H6 H 0.0180 0.5206 -0.1306 0.029 Uiso 1 1 calc R
C11 C -0.2248(6) 0.65924(15) 0.8560(3) 0.0172(7) Uani 1 1 d .
H11 H -0.3507 0.6303 0.8466 0.021 Uiso 1 1 calc R
C5 C 0.2069(6) 0.55080(15) 0.0574(3) 0.0175(7) Uani 1 1 d .
H5 H 0.3254 0.5705 0.0141 0.021 Uiso 1 1 calc R
C20 C 0.3301(5) 0.78949(14) 0.8739(3) 0.0125(6) Uani 1 1 d .
C16 C 0.4001(5) 0.82738(15) 0.9981(3) 0.0149(6) Uani 1 1 d .
C10 C -0.0895(5) 0.66565(14) 0.7433(3) 0.0141(7) Uani 1 1 d .
H10 H -0.1253 0.6398 0.6607 0.017 Uiso 1 1 calc R
C15 C 0.2710(5) 0.82183(15) 1.1194(3) 0.0170(7) Uani 1 1 d .
H15 H 0.3149 0.8470 1.2023 0.020 Uiso 1 1 calc R
N3 N 0.4367(4) 0.79256(12) 0.7520(3) 0.0140(6) Uani 1 1 d .
C8 C -0.1428(6) 0.49197(16) 0.1846(4) 0.0265(8) Uani 1 1 d .
H8 H -0.2615 0.4722 0.2275 0.032 Uiso 1 1 calc R
N2 N 0.0885(4) 0.70728(12) 0.7492(3) 0.0137(6) Uani 1 1 d .
C21 C 0.1399(5) 0.74446(13) 0.8713(3) 0.0128(7) Uani 1 1 d .
C19 C 0.6124(5) 0.83358(15) 0.7493(3) 0.0165(7) Uani 1 1 d .
H19 H 0.6847 0.8361 0.6657 0.020 Uiso 1 1 calc R
C3 C 0.4206(5) 0.58756(15) 0.2992(3) 0.0151(6) Uani 1 1 d .
H3A H 0.5517 0.5907 0.2439 0.018 Uiso 1 1 calc R
H3B H 0.4731 0.5625 0.3867 0.018 Uiso 1 1 calc R
C2 C 0.3538(5) 0.65589(15) 0.3437(3) 0.0121(6) Uani 1 1 d .
C9 C 0.0431(6) 0.52088(15) 0.2710(4) 0.0203(7) Uani 1 1 d .
H9 H 0.0510 0.5197 0.3721 0.024 Uiso 1 1 calc R
C12 C -0.1730(5) 0.69548(15) 0.9810(3) 0.0183(7) Uani 1 1 d .
H12 H -0.2610 0.6909 1.0574 0.022 Uiso 1 1 calc R
O5 O 0.7182(6) 1.04780(15) 0.3343(3) 0.0550(9) Uani 1 1 d .
O4 O 0.3538(5) 1.03356(14) 0.3600(3) 0.0457(8) Uani 1 1 d .
N4 N 0.5465(5) 1.01166(14) 0.3348(3) 0.0251(7) Uani 1 1 d .
C7 C -0.1554(6) 0.49196(16) 0.0335(4) 0.0257(8) Uani 1 1 d .
H7 H -0.2824 0.4725 -0.0246 0.031 Uiso 1 1 calc R
C1 C 0.5679(5) 0.69960(15) 0.3848(3) 0.0146(7) Uani 1 1 d .
O2 O 0.7355(4) 0.69564(11) 0.3159(2) 0.0179(5) Uani 1 1 d .
O1W O 0.0512(6) 0.91740(16) 0.3722(4) 0.0461(8) Uiso 1 1 d D
H2N1 H 0.226(6) 0.6234(17) 0.513(4) 0.013(9) Uiso 1 1 d .
H1N1 H 0.064(6) 0.6634(16) 0.427(4) 0.013(10) Uiso 1 1 d .
H2 H 0.267(6) 0.6758(16) 0.265(4) 0.015(8) Uiso 1 1 d .
H1O3 H -0.089(7) 0.7861(19) 0.465(4) 0.028(12) Uiso 1 1 d .
H2O3 H 0.051(8) 0.833(3) 0.473(5) 0.041(16) Uiso 1 1 d .
H1OW H 0.127(4) 0.9333(13) 0.445(2) 0.000(7) Uiso 1 1 d D
H2OW H -0.073(14) 0.927(4) 0.356(9) 0.17(4) Uiso 1 1 d .

loop_
_atom_site_aniso_label
_atom_site_aniso_U_11
_atom_site_aniso_U_22
_atom_site_aniso_U_33
_atom_site_aniso_U_23
_atom_site_aniso_U_13
_atom_site_aniso_U_12
Cu1 0.01302(16) 0.01213(17) 0.01182(16) -0.00289(18) 0.00394(12) -0.00235(17)
O1 0.0160(10) 0.0174(13) 0.0125(10) -0.0055(10) 0.0052(8) -0.0037(10)
O3 0.0181(14) 0.0161(13) 0.0298(15) 0.0061(12) -0.0038(12) -0.0046(11)
C4 0.0128(16) 0.0089(15) 0.0202(16) -0.0033(13) 0.0025(13) 0.0049(12)
O6 0.0400(16) 0.0157(13) 0.0473(16) -0.0126(12) 0.0008(13) -0.0029(11)
C13 0.0197(15) 0.0135(17) 0.0129(13) 0.0056(14) 0.0040(11) 0.0080(14)
N1 0.0101(15) 0.0144(15) 0.0153(14) 0.0016(12) 0.0016(12) 0.0009(11)
C14 0.0268(19) 0.0195(17) 0.0122(15) 0.0023(13) 0.0056(13) 0.0064(14)
C18 0.0172(17) 0.0153(17) 0.0248(18) -0.0039(14) 0.0028(14) -0.0004(13)
C17 0.0202(17) 0.0109(15) 0.0201(17) -0.0070(13) -0.0022(14) 0.0015(13)
C6 0.033(2) 0.0151(17) 0.0214(18) -0.0021(14) -0.0081(16) 0.0073(15)
C11 0.0175(16) 0.0125(15) 0.0221(17) 0.0042(14) 0.0045(14) 0.0000(13)
C5 0.0207(17) 0.0134(16) 0.0187(16) 0.0001(13) 0.0040(14) -0.0008(13)
C20 0.0150(16) 0.0102(15) 0.0129(15) 0.0017(13) 0.0037(12) 0.0052(12)
C16 0.0145(16) 0.0120(15) 0.0171(16) -0.0013(13) -0.0013(13) 0.0054(13)
C10 0.0153(16) 0.0109(15) 0.0157(15) 0.0000(13) 0.0007(13) 0.0001(12)
C15 0.0227(18) 0.0141(16) 0.0144(16) -0.0044(13) 0.0037(13) 0.0058(13)
N3 0.0127(13) 0.0154(14) 0.0132(13) -0.0018(11) -0.0008(10) 0.0008(11)
C8 0.0160(17) 0.0165(17) 0.049(2) -0.0066(17) 0.0120(16) -0.0026(14)
N2 0.0137(13) 0.0127(13) 0.0146(13) -0.0003(10) 0.0018(11) 0.0021(10)
C21 0.0151(14) 0.012(2) 0.0108(14) 0.0014(12) 0.0013(11) 0.0060(12)
C19 0.0152(16) 0.0171(16) 0.0172(16) -0.0013(13) 0.0025(13) -0.0012(13)
C3 0.0148(16) 0.0173(16) 0.0134(15) -0.0013(13) 0.0026(12) 0.0016(13)
C2 0.0114(15) 0.0150(16) 0.0103(15) -0.0007(13) 0.0033(12) 0.0010(13)
C9 0.0245(18) 0.0178(17) 0.0205(17) -0.0056(14) 0.0099(14) 0.0019(14)
C12 0.0194(17) 0.0183(17) 0.0197(16) 0.0050(14) 0.0111(14) 0.0038(14)
O5 0.079(2) 0.0497(19) 0.0447(17) -0.0274(15) 0.0364(16) -0.0435(18)
O4 0.0455(18) 0.0523(19) 0.0346(15) -0.0122(14) -0.0099(13) 0.0292(15)
N4 0.0328(18) 0.0265(17) 0.0146(14) -0.0008(13) -0.0008(13) 0.0008(14)
C7 0.0181(17) 0.0137(16) 0.041(2) -0.0081(16) -0.0101(16) 0.0034(14)
C1 0.0160(17) 0.0168(16) 0.0097(15) 0.0040(13) -0.0023(13) 0.0017(13)
O2 0.0128(11) 0.0291(13) 0.0131(11) -0.0008(10) 0.0062(9) -0.0034(9)

loop_
_atom_type_symbol
_atom_type_description
_atom_type_scat_dispersion_real
_atom_type_scat_dispersion_imag
_atom_type_scat_source
C C 0.0033 0.0016 'International Tables Vol C Tables 4.2.6.8 and 6.1.1.4'
H H 0.0000 0.0000 'International Tables Vol C Tables 4.2.6.8 and 6.1.1.4'
N N 0.0061 0.0033 'International Tables Vol C Tables 4.2.6.8 and 6.1.1.4'
O O 0.0106 0.0060 'International Tables Vol C Tables 4.2.6.8 and 6.1.1.4'
Cu Cu 0.3201 1.2651 'International Tables Vol C Tables 4.2.6.8 and 6.1.1.4'

loop_
_geom_angle_atom_site_label_1
_geom_angle_atom_site_label_2
_geom_angle_atom_site_label_3
_geom_angle
O1 Cu1 N1 84.56(10)
O1 Cu1 N3 92.22(10)
N1 Cu1 N3 168.23(11)
O1 Cu1 N2 163.64(9)
N1 Cu1 N2 97.45(11)
N3 Cu1 N2 82.51(11)
O1 Cu1 O3 105.96(11)
N1 Cu1 O3 99.06(12)
N3 Cu1 O3 92.71(11)
N2 Cu1 O3 89.81(11)
C1 O1 Cu1 116.09(19)
Cu1 O3 H1O3 114(3)
Cu1 O3 H2O3 127(4)
H1O3 O3 H2O3 112(4)
C9 C4 C5 118.0(3)
C9 C4 C3 122.4(3)
C5 C4 C3 119.6(3)
C21 C13 C12 117.3(3)
C21 C13 C14 118.3(3)
C12 C13 C14 124.3(3)
C2 N1 Cu1 110.6(2)
C2 N1 H2N1 110(2)
Cu1 N1 H2N1 106(2)
C2 N1 H1N1 111(2)
Cu1 N1 H1N1 106(2)
H2N1 N1 H1N1 114(3)
C15 C14 C13 121.7(3)
C15 C14 H14 119.2
C13 C14 H14 119.2
C17 C18 C19 119.9(3)
C17 C18 H18 120.0
C19 C18 H18 120.0
C18 C17 C16 119.4(3)
C18 C17 H17 120.3
C16 C17 H17 120.3
C5 C6 C7 119.7(3)
C5 C6 H6 120.2
C7 C6 H6 120.2
C12 C11 C10 120.3(3)
C12 C11 H11 119.9
C10 C11 H11 119.9
C6 C5 C4 121.6(3)
C6 C5 H5 119.2
C4 C5 H5 119.2
N3 C20 C16 123.1(3)
N3 C20 C21 116.7(3)
C16 C20 C21 120.2(3)
C20 C16 C17 116.8(3)
C20 C16 C15 118.6(3)
C17 C16 C15 124.6(3)
N2 C10 C11 122.5(3)
N2 C10 H10 118.7
C11 C10 H10 118.7
C14 C15 C16 121.0(3)
C14 C15 H15 119.5
C16 C15 H15 119.5
C19 N3 C20 118.8(3)
C19 N3 Cu1 128.8(2)
C20 N3 Cu1 112.4(2)
C9 C8 C7 120.6(3)
C9 C8 H8 119.7
C7 C8 H8 119.7
C10 N2 C21 118.0(3)
C10 N2 Cu1 130.4(2)
C21 N2 Cu1 111.44(19)
N2 C21 C13 123.1(3)
N2 C21 C20 116.9(2)
C13 C21 C20 120.0(3)
N3 C19 C18 122.0(3)
N3 C19 H19 119.0
C18 C19 H19 119.0
C4 C3 C2 113.3(3)
C4 C3 H3A 108.9
C2 C3 H3A 108.9
C4 C3 H3B 108.9
C2 C3 H3B 108.9
H3A C3 H3B 107.7
N1 C2 C1 109.6(3)
N1 C2 C3 114.2(3)
C1 C2 C3 112.7(3)
N1 C2 H2 106(2)
C1 C2 H2 105(2)
C3 C2 H2 109(2)
C8 C9 C4 120.7(3)
C8 C9 H9 119.7
C4 C9 H9 119.7
C11 C12 C13 118.7(3)
C11 C12 H12 120.6
C13 C12 H12 120.6
O5 N4 O6 120.5(3)
O5 N4 O4 120.7(3)
O6 N4 O4 118.8(3)
C6 C7 C8 119.4(3)
C6 C7 H7 120.3
C8 C7 H7 120.3
O2 C1 O1 123.5(3)
O2 C1 C2 119.4(3)
O1 C1 C2 117.0(3)
H1OW O1W H2OW 116(7)

loop_
_geom_bond_atom_site_label_1
_geom_bond_atom_site_label_2
_geom_bond_distance
Cu1 O1 1.941(2)
Cu1 N1 1.985(3)
Cu1 N3 2.001(3)
Cu1 N2 2.024(3)
Cu1 O3 2.191(3)
O1 C1 1.283(4)
O3 H1O3 0.79(4)
O3 H2O3 0.72(5)
C4 C9 1.393(4)
C4 C5 1.393(4)
C4 C3 1.507(4)
O6 N4 1.243(4)
C13 C21 1.405(4)
C13 C12 1.411(4)
C13 C14 1.432(4)
N1 C2 1.484(4)
N1 H2N1 0.84(4)
N1 H1N1 0.83(4)
C14 C15 1.343(5)
C14 H14 0.9300
C18 C17 1.366(4)
C18 C19 1.398(4)
C18 H18 0.9300
C17 C16 1.410(4)
C17 H17 0.9300
C6 C5 1.374(5)
C6 C7 1.385(5)
C6 H6 0.9300
C11 C12 1.372(4)
C11 C10 1.392(4)
C11 H11 0.9300
C5 H5 0.9300
C20 N3 1.360(4)
C20 C16 1.398(4)
C20 C21 1.428(4)
C16 C15 1.435(4)
C10 N2 1.327(4)
C10 H10 0.9300
C15 H15 0.9300
N3 C19 1.317(4)
C8 C9 1.372(5)
C8 C7 1.389(5)
C8 H8 0.9300
N2 C21 1.361(4)
C19 H19 0.9300
C3 C2 1.530(4)
C3 H3A 0.9700
C3 H3B 0.9700
C2 C1 1.524(4)
C2 H2 0.92(3)
C9 H9 0.9300
C12 H12 0.9300
O5 N4 1.234(4)
O4 N4 1.245(4)
C7 H7 0.9300
C1 O2 1.230(4)
O1W H1OW 0.812(17)
O1W H2OW 0.74(8)

loop_
_geom_torsion_atom_site_label_1
_geom_torsion_atom_site_label_2
_geom_torsion_atom_site_label_3
_geom_torsion_atom_site_label_4
_geom_torsion
N1 Cu1 O1 C1 -0.3(2)
N3 Cu1 O1 C1 168.3(2)
N2 Cu1 O1 C1 97.6(4)
O3 Cu1 O1 C1 -98.2(2)
O1 Cu1 N1 C2 -8.5(2)
N3 Cu1 N1 C2 -83.1(6)
N2 Cu1 N1 C2 -172.2(2)
O3 Cu1 N1 C2 96.8(2)
C21 C13 C14 C15 -1.4(4)
C12 C13 C14 C15 179.5(3)
C19 C18 C17 C16 -1.2(5)
C7 C6 C5 C4 0.4(5)
C9 C4 C5 C6 1.4(5)
C3 C4 C5 C6 -177.5(3)
N3 C20 C16 C17 0.0(4)
C21 C20 C16 C17 179.4(3)
N3 C20 C16 C15 178.1(3)
C21 C20 C16 C15 -2.5(4)
C18 C17 C16 C20 1.0(4)
C18 C17 C16 C15 -177.0(3)
C12 C11 C10 N2 -1.7(5)
C13 C14 C15 C16 1.4(5)
C20 C16 C15 C14 0.5(4)
C17 C16 C15 C14 178.5(3)
C16 C20 N3 C19 -0.8(4)
C21 C20 N3 C19 179.7(3)
C16 C20 N3 Cu1 179.3(2)
C21 C20 N3 Cu1 -0.2(3)
O1 Cu1 N3 C19 14.5(3)
N1 Cu1 N3 C19 88.3(6)
N2 Cu1 N3 C19 178.9(3)
O3 Cu1 N3 C19 -91.6(3)
O1 Cu1 N3 C20 -165.6(2)
N1 Cu1 N3 C20 -91.8(6)
N2 Cu1 N3 C20 -1.2(2)
O3 Cu1 N3 C20 88.3(2)
C11 C10 N2 C21 0.5(4)
C11 C10 N2 Cu1 -174.7(2)
O1 Cu1 N2 C10 -110.2(4)
N1 Cu1 N2 C10 -14.1(3)
N3 Cu1 N2 C10 177.7(3)
O3 Cu1 N2 C10 85.0(3)
O1 Cu1 N2 C21 74.3(4)
N1 Cu1 N2 C21 170.43(19)
N3 Cu1 N2 C21 2.30(19)
O3 Cu1 N2 C21 -90.5(2)
C10 N2 C21 C13 1.2(4)
Cu1 N2 C21 C13 177.3(2)
C10 N2 C21 C20 -179.1(3)
Cu1 N2 C21 C20 -3.1(3)
C12 C13 C21 N2 -1.7(4)
C14 C13 C21 N2 179.1(3)
C12 C13 C21 C20 178.7(3)
C14 C13 C21 C20 -0.5(4)
N3 C20 C21 N2 2.2(4)
C16 C20 C21 N2 -177.2(3)
N3 C20 C21 C13 -178.1(3)
C16 C20 C21 C13 2.4(4)
C20 N3 C19 C18 0.6(4)
Cu1 N3 C19 C18 -179.5(2)
C17 C18 C19 N3 0.4(5)
C9 C4 C3 C2 -80.8(4)
C5 C4 C3 C2 98.1(3)
Cu1 N1 C2 C1 14.5(3)
Cu1 N1 C2 C3 142.1(2)
C4 C3 C2 N1 74.7(3)
C4 C3 C2 C1 -159.3(3)
C7 C8 C9 C4 1.4(5)
C5 C4 C9 C8 -2.3(5)
C3 C4 C9 C8 176.6(3)
C10 C11 C12 C13 1.1(4)
C21 C13 C12 C11 0.5(4)
C14 C13 C12 C11 179.6(3)
C5 C6 C7 C8 -1.3(5)
C9 C8 C7 C6 0.4(5)
Cu1 O1 C1 O2 -172.9(2)
Cu1 O1 C1 C2 9.3(3)
N1 C2 C1 O2 166.2(3)
C3 C2 C1 O2 37.8(4)
N1 C2 C1 O1 -15.9(4)
C3 C2 C1 O1 -144.4(3)
